data_7060098
loop_
_publ_author_name
'Tang, Yongxing'
'An, Ziwei'
'Chinnam, Ajay Kumar'
'Staples, Richard J.'
'Shreeve, Jean'ne M.'

_publ_section_title
;
 Very thermostable energetic materials based on a fused-triazole:
 3,6-diamino-1H-[1,2,4]triazolo[4,3-b][1,2,4]triazole
;
_journal_issue 1
_journal_name_full 'New Journal of Chemistry'
_journal_page_first 85
_journal_page_last 91
_journal_paper_doi 10.1039/D0NJ05152G
_journal_volume 45
_journal_year 2021
_chemical_formula_moiety 'C3 H5 N7'
_chemical_formula_sum 'C3 H5 N7'
_chemical_formula_weight 139.14
_space_group_crystal_system monoclinic
_space_group_IT_number 14
_space_group_name_Hall '-P 2yn'
_space_group_name_H-M_alt 'P 1 21/n 1'
_atom_sites_solution_hydrogens difmap
_atom_sites_solution_primary dual
_audit_creation_date 2020-10-08
_audit_creation_method
;
Olex2 1.3-alpha
(compiled 2020.09.11 svn.r3730fd0d for OlexSys, GUI svn.r6159)
;
_audit_update_record
;
2020-10-09 deposited with the CCDC.	2020-11-25 downloaded from the CCDC.
;
_cell_angle_alpha 90
_cell_angle_beta 103.468(4)
_cell_angle_gamma 90
_cell_formula_units_Z 4
_cell_length_a 10.5503(4)
_cell_length_b 3.56337(11)
_cell_length_c 14.3130(5)
_cell_measurement_reflns_used 3273
_cell_measurement_temperature 99.9(3)
_cell_measurement_theta_max 76.3800
_cell_measurement_theta_min 4.6650
_cell_volume 523.29(3)
_computing_cell_refinement 'CrysAlisPro 1.171.40.84a (Rigaku OD, 2020)'
_computing_data_collection 'CrysAlisPro 1.171.40.84a (Rigaku OD, 2020)'
_computing_data_reduction 'CrysAlisPro 1.171.40.84a (Rigaku OD, 2020)'
_computing_molecular_graphics 'Olex2 1.3-alpha (Dolomanov et al., 2009)'
_computing_publication_material 'Olex2 1.3-alpha (Dolomanov et al., 2009)'
_computing_structure_refinement 'SHELXL 2018/3 (Sheldrick, 2015)'
_computing_structure_solution 'SHELXT  (Sheldrick, 2015)'
_diffrn_ambient_environment N~2~
_diffrn_ambient_temperature 99.9(3)
_diffrn_detector 'Hybrid Pixel Array Detector'
_diffrn_detector_area_resol_mean 10.0000
_diffrn_detector_type HyPix
_diffrn_measured_fraction_theta_full 1.000
_diffrn_measured_fraction_theta_max 0.976
_diffrn_measurement_details
;
List of Runs (angles in degrees, time in seconds):

  # Type    Start    End  Width  t~exp~   \w     \q     \k     \f   Frames
#--------------------------------------------------------------------------
  1  \w    119.00 177.00   0.50    0.05    --  107.11  37.00 150.00  116
  2  \w    150.00 177.00   0.50    0.05    --  107.11  37.00  90.00   54
  3  \w    118.00 144.00   0.50    0.05    --  107.11  37.00  90.00   52
  4  \w    127.00 177.00   0.50    0.05    --  107.11  77.00  30.00  100
  5  \w    134.00 160.00   0.50    0.05    --  107.11  57.00-180.00   52
  6  \w    -27.00   5.00   0.50    0.05    --  -47.45  19.00 120.00   64
  7  \w    -22.00  15.00   0.50    0.05    --  -47.45  19.00 -30.00   74
  8  \w    -61.00 -29.00   0.50    0.05    --  -47.45  57.00-120.00   64
  9  \w    -21.00  15.00   0.50    0.05    --  -47.45  57.00-120.00   72
 10  \w    -43.00 -18.00   0.50    0.05    --  -86.25  37.00 -30.00   50
 11  \w    -69.00 -30.00   0.50    0.05    --  -47.45 125.00   0.00   78
 12  \w    -17.00  12.00   0.50    0.05    --  -47.45 102.00  -5.00   58
 13  \w    -73.00 -22.00   0.50    0.05    --  -47.45 102.00  -5.00  102
 14  \w    -77.00 -40.00   0.50    0.05    --  -86.25 102.00  -5.00   74
 15  \w    -43.00 -17.00   0.50    0.05    --  -86.25  37.00  30.00   52
 16  \w   -151.00-116.00   0.50    0.05    --  -86.25 -37.00 150.00   70
 17  \w   -159.00-116.00   0.50    0.05    --  -86.25 -37.00 120.00   86
 18  \w   -157.00-131.00   0.50    0.05    --  -86.25 -37.00  90.00   52
 19  \w   -157.00-128.00   0.50    0.05    --  -86.25 -77.00   0.00   58
 20  \w   -158.00-114.00   0.50    0.05    --  -86.25 -37.00   0.00   88
 21  \w   -159.00-120.00   0.50    0.05    --  -86.25 -37.00 -90.00   78
 22  \w   -159.00-134.00   0.50    0.05    --  -86.25 -57.00 -90.00   50
 23  \w   -124.00 -99.00   0.50    0.05    --  -86.25-102.00-108.00   50
 24  \w     37.00  65.00   0.50    0.05    --  107.11 -57.00 150.00   56
 25  \w     42.00  86.00   0.50    0.05    --  107.11 -77.00  90.00   88
 26  \w     38.00  63.00   0.50    0.05    --  107.11 -57.00  90.00   50
 27  \w     35.00  60.00   0.50    0.05    --  107.11 -57.00  30.00   50
 28  \w    109.00 162.00   0.50    0.05    --  107.11 102.00  -5.00  106
 29  \w     39.00  65.00   0.50    0.05    --  107.11 -57.00 -30.00   52
 30  \w     39.00  64.00   0.50    0.05    --  107.11 -57.00 -60.00   50
 31  \w     -4.00  22.00   0.50    0.05    --   47.45 -19.00-120.00   52
 32  \w     39.00  64.00   0.50    0.05    --  107.11 -99.00 -30.00   50
 33  \w     77.00 108.00   0.50    0.05    --  107.11-125.00  90.00   62
 34  \w     38.00  69.00   0.50    0.05    --  107.11-125.00  90.00   62
 35  \w     24.00  51.00   0.50    0.05    --   47.45-102.00-108.00   54
 36  \w     75.00 102.00   0.50    0.05    --  107.11-125.00-150.00   54
 37  \w     75.00 108.00   0.50    0.05    --  107.11-125.00-180.00   66
 38  \w     49.00  74.00   0.50    0.05    --  107.11-125.00-180.00   50
 39  \w     41.00  66.00   0.50    0.05    --  107.11-125.00-150.00   50
 40  \w     61.00 100.00   0.50    0.05    --  107.11-102.00-108.00   78
 41  \w     79.00 104.00   0.50    0.05    --  107.11 -99.00 -30.00   50
 42  \w     36.00 100.00   0.50    0.05    --  107.11 -99.00 -60.00  128
;
_diffrn_measurement_device 'four-circle diffractometer'
_diffrn_measurement_device_type 'XtaLAB Synergy, Dualflex, HyPix'
_diffrn_measurement_method '\w scans'
_diffrn_orient_matrix_type 'CrysAlisPro convention (1999,Acta A55,543-557)'
_diffrn_orient_matrix_UB_11 -0.1281967000
_diffrn_orient_matrix_UB_12 0.2244061000
_diffrn_orient_matrix_UB_13 -0.0266138000
_diffrn_orient_matrix_UB_21 -0.0708549000
_diffrn_orient_matrix_UB_22 -0.3482088000
_diffrn_orient_matrix_UB_23 -0.0507580000
_diffrn_orient_matrix_UB_31 -0.0331330000
_diffrn_orient_matrix_UB_32 -0.1236954000
_diffrn_orient_matrix_UB_33 0.0946644000
_diffrn_radiation_monochromator mirror
_diffrn_radiation_probe x-ray
_diffrn_radiation_type 'Cu K\a'
_diffrn_radiation_wavelength 1.54184
_diffrn_reflns_av_R_equivalents 0.0360
_diffrn_reflns_av_unetI/netI 0.0275
_diffrn_reflns_Laue_measured_fraction_full 1.000
_diffrn_reflns_Laue_measured_fraction_max 0.976
_diffrn_reflns_limit_h_max 13
_diffrn_reflns_limit_h_min -12
_diffrn_reflns_limit_k_max 4
_diffrn_reflns_limit_k_min -4
_diffrn_reflns_limit_l_max 18
_diffrn_reflns_limit_l_min -12
_diffrn_reflns_number 4889
_diffrn_reflns_point_group_measured_fraction_full 1.000
_diffrn_reflns_point_group_measured_fraction_max 0.976
_diffrn_reflns_theta_full 67.684
_diffrn_reflns_theta_max 76.646
_diffrn_reflns_theta_min 4.721
_diffrn_source 'micro-focus sealed X-ray tube'
_diffrn_source_current 1
_diffrn_source_type 'PhotonJet (Cu) X-ray Source'
_diffrn_source_voltage 50
_exptl_absorpt_coefficient_mu 1.134
_exptl_absorpt_correction_T_max 1.000
_exptl_absorpt_correction_T_min 0.742
_exptl_absorpt_correction_type gaussian
_exptl_absorpt_process_details
;
CrysAlisPro 1.171.40.84a (Rigaku Oxford Diffraction, 2020)
Numerical absorption correction based on gaussian integration over
a multifaceted crystal model
Empirical absorption correction using spherical harmonics,
implemented in SCALE3 ABSPACK scaling algorithm.
;
_exptl_crystal_colour colourless
_exptl_crystal_colour_primary colourless
_exptl_crystal_density_diffrn 1.766
_exptl_crystal_description needle
_exptl_crystal_F_000 288
_exptl_crystal_recrystallization_method 'used as received'
_exptl_crystal_size_max 0.134
_exptl_crystal_size_mid 0.13
_exptl_crystal_size_min 0.102
_refine_diff_density_max 0.233
_refine_diff_density_min -0.203
_refine_diff_density_rms 0.050
_refine_ls_extinction_coef 0.0191(17)
_refine_ls_extinction_expression Fc^*^=kFc[1+0.001xFc^2^\l^3^/sin(2\q)]^-1/4^
_refine_ls_extinction_method 'SHELXL-2018/3 (Sheldrick 2018)'
_refine_ls_goodness_of_fit_ref 1.092
_refine_ls_hydrogen_treatment refall
_refine_ls_matrix_type full
_refine_ls_number_parameters 112
_refine_ls_number_reflns 1079
_refine_ls_number_restraints 0
_refine_ls_restrained_S_all 1.092
_refine_ls_R_factor_all 0.0348
_refine_ls_R_factor_gt 0.0334
_refine_ls_shift/su_max 0.000
_refine_ls_shift/su_mean 0.000
_refine_ls_structure_factor_coef Fsqd
_refine_ls_weighting_details 'w=1/[\s^2^(Fo^2^)+(0.0439P)^2^+0.2307P] where P=(Fo^2^+2Fc^2^)/3'
_refine_ls_weighting_scheme calc
_refine_ls_wR_factor_gt 0.0863
_refine_ls_wR_factor_ref 0.0876
_reflns_Friedel_coverage 0.000
_reflns_number_gt 1009
_reflns_number_total 1079
_reflns_threshold_expression 'I > 2\s(I)'
_cod_data_source_file d0nj05152g2.cif
_cod_data_source_block js1020f
_cod_depositor_comments 'Adding full bibliography for 7060097--7060098.cif.'
_cod_database_code 7060098
_shelx_shelxl_version_number 2018/3
_chemical_oxdiff_formula C3H5N7
_chemical_oxdiff_usercomment YT1
_shelx_space_group_comment
;
The symmetry employed for this shelxl refinement is uniquely defined
by the following loop, which should always be used as a source of
symmetry information in preference to the above space-group names.
They are only intended as comments.
;
_shelx_estimated_absorpt_t_max 0.893
_shelx_estimated_absorpt_t_min 0.863
_reflns_odcompleteness_completeness 100.00
_reflns_odcompleteness_iscentric 1
_reflns_odcompleteness_theta 66.97
_olex2_refinement_description
;
;
_olex2_diffrn_ambient_temperature_device 'Oxford Cryosystems'
_olex2_exptl_crystal_mounting_method 'The crystal was mounted on a nylon loop with paratone oil'
_olex2_submission_original_sample_id YT1
_olex2_submission_special_instructions 'No special instructions were received'
_oxdiff_exptl_absorpt_empirical_details
;
Empirical correction (ABSPACK) includes:
- Absorption correction using spherical harmonics
- Frame scaling
;
_oxdiff_exptl_absorpt_empirical_full_max 1.310
_oxdiff_exptl_absorpt_empirical_full_min 0.802

loop_
_space_group_symop_operation_xyz
'x, y, z'
'-x+1/2, y+1/2, -z+1/2'
'-x, -y, -z'
'x-1/2, -y-1/2, z-1/2'

loop_
_atom_site_label
_atom_site_type_symbol
_atom_site_fract_x
_atom_site_fract_y
_atom_site_fract_z
_atom_site_U_iso_or_equiv
_atom_site_adp_type
_atom_site_occupancy
_atom_site_site_symmetry_order
_atom_site_calc_flag
_atom_site_refinement_flags_posn
_atom_site_refinement_flags_adp
_atom_site_refinement_flags_occupancy
_atom_site_disorder_assembly
_atom_site_disorder_group
N1 N 0.42276(11) 0.7427(3) 0.58840(8) 0.0158(3) Uani 1 1 d . . . . .
N2 N 0.35888(10) 0.8884(3) 0.65630(8) 0.0152(3) Uani 1 1 d . . . . .
N3 N 0.21819(10) 0.7619(3) 0.52107(7) 0.0131(3) Uani 1 1 d . . . . .
N4 N 0.12087(10) 0.6851(3) 0.43962(7) 0.0140(3) Uani 1 1 d . . . . .
N5 N 0.32532(10) 0.5202(3) 0.41931(7) 0.0143(3) Uani 1 1 d . . . . .
N6 N 0.13306(10) 0.9974(3) 0.65058(8) 0.0164(3) Uani 1 1 d . . . . .
N7 N 0.13893(11) 0.4508(3) 0.28860(8) 0.0162(3) Uani 1 1 d . . . . .
C1 C 0.33532(12) 0.6628(4) 0.50742(9) 0.0137(3) Uani 1 1 d . . . . .
C2 C 0.23364(12) 0.8962(4) 0.61275(9) 0.0135(3) Uani 1 1 d . . . . .
C3 C 0.19277(12) 0.5438(3) 0.38256(9) 0.0132(3) Uani 1 1 d . . . . .
H7A H 0.1825(17) 0.263(5) 0.2652(13) 0.026(4) Uiso 1 1 d . . . . .
H6A H 0.1503(16) 1.109(5) 0.7085(13) 0.022(4) Uiso 1 1 d . . . . .
H1 H 0.5069(19) 0.692(6) 0.6033(13) 0.035(5) Uiso 1 1 d . . . . .
H7B H 0.0497(18) 0.424(5) 0.2751(12) 0.023(4) Uiso 1 1 d . . . . .
H6B H 0.0584(19) 1.076(6) 0.6092(13) 0.031(5) Uiso 1 1 d . . . . .

loop_
_atom_site_aniso_label
_atom_site_aniso_U_11
_atom_site_aniso_U_22
_atom_site_aniso_U_33
_atom_site_aniso_U_23
_atom_site_aniso_U_13
_atom_site_aniso_U_12
N1 0.0111(5) 0.0218(6) 0.0141(5) -0.0020(4) 0.0024(4) 0.0026(4)
N2 0.0143(5) 0.0179(5) 0.0138(5) -0.0013(4) 0.0042(4) 0.0021(4)
N3 0.0103(5) 0.0160(5) 0.0127(5) 0.0002(4) 0.0020(4) 0.0009(4)
N4 0.0119(5) 0.0169(5) 0.0122(5) -0.0010(4) 0.0006(4) -0.0002(4)
N5 0.0123(5) 0.0166(5) 0.0139(5) -0.0005(4) 0.0027(4) 0.0006(4)
N6 0.0135(6) 0.0217(6) 0.0137(5) -0.0023(4) 0.0028(4) 0.0035(4)
N7 0.0152(6) 0.0191(6) 0.0140(5) -0.0022(4) 0.0029(4) 0.0008(4)
C1 0.0121(6) 0.0140(6) 0.0151(6) 0.0020(5) 0.0033(5) 0.0014(5)
C2 0.0147(6) 0.0129(6) 0.0124(6) 0.0012(4) 0.0024(5) 0.0003(5)
C3 0.0136(6) 0.0116(6) 0.0142(6) 0.0012(4) 0.0030(5) -0.0006(4)

loop_
_atom_type_symbol
_atom_type_description
_atom_type_scat_dispersion_real
_atom_type_scat_dispersion_imag
_atom_type_scat_source
C C 0.0181 0.0091 'International Tables Vol C Tables 4.2.6.8 and 6.1.1.4'
H H 0.0000 0.0000 'International Tables Vol C Tables 4.2.6.8 and 6.1.1.4'
N N 0.0311 0.0180 'International Tables Vol C Tables 4.2.6.8 and 6.1.1.4'

loop_
_exptl_crystal_face_index_h
_exptl_crystal_face_index_k
_exptl_crystal_face_index_l
_exptl_crystal_face_perp_dist
0 -1 0 0.0652
0 1 0 0.0652
0 0 1 0.0411
0 0 -1 0.0611
1 0 1 0.0455
-1 0 -1 0.0615
-7 0 5 0.0603
7 0 -5 0.0603
-2 0 5 0.0419

loop_
_geom_angle_atom_site_label_1
_geom_angle_atom_site_label_2
_geom_angle_atom_site_label_3
_geom_angle
_geom_angle_site_symmetry_1
_geom_angle_site_symmetry_3
_geom_angle_publ_flag
N2 N1 H1 121.8(12) . . ?
C1 N1 N2 109.51(10) . . ?
C1 N1 H1 128.3(12) . . ?
C2 N2 N1 105.62(10) . . ?
C1 N3 N4 110.57(10) . . ?
C1 N3 C2 108.84(11) . . ?
C2 N3 N4 140.55(10) . . ?
C3 N4 N3 99.98(9) . . ?
C1 N5 C3 100.76(10) . . ?
C2 N6 H6A 118.7(11) . . ?
C2 N6 H6B 117.5(12) . . ?
H6A N6 H6B 115.0(16) . . ?
C3 N7 H7A 113.9(11) . . ?
C3 N7 H7B 113.6(10) . . ?
H7A N7 H7B 115.0(16) . . ?
N1 C1 N3 106.94(11) . . ?
N1 C1 N5 141.78(12) . . ?
N5 C1 N3 111.29(11) . . ?
N2 C2 N3 109.07(11) . . ?
N2 C2 N6 127.55(11) . . ?
N6 C2 N3 123.29(11) . . ?
N4 C3 N5 117.40(11) . . ?
N4 C3 N7 121.70(11) . . ?
N7 C3 N5 120.73(11) . . ?

loop_
_geom_bond_atom_site_label_1
_geom_bond_atom_site_label_2
_geom_bond_distance
_geom_bond_site_symmetry_2
_geom_bond_publ_flag
N1 N2 1.4047(14) . ?
N1 C1 1.3332(17) . ?
N1 H1 0.88(2) . ?
N2 C2 1.3234(16) . ?
N3 N4 1.3896(14) . ?
N3 C1 1.3426(16) . ?
N3 C2 1.3703(16) . ?
N4 C3 1.3357(16) . ?
N5 C1 1.3407(16) . ?
N5 C3 1.3772(16) . ?
N6 C2 1.3480(16) . ?
N6 H6A 0.900(18) . ?
N6 H6B 0.91(2) . ?
N7 C3 1.3731(16) . ?
N7 H7A 0.917(19) . ?
N7 H7B 0.921(18) . ?

loop_
_geom_hbond_atom_site_label_D
_geom_hbond_atom_site_label_H
_geom_hbond_atom_site_label_A
_geom_hbond_distance_DH
_geom_hbond_distance_HA
_geom_hbond_distance_DA
_geom_hbond_angle_DHA
_geom_hbond_site_symmetry_A
_geom_hbond_publ_flag
N6 H6A N2 0.900(18) 2.198(18) 3.0788(16) 166.2(15) 2_556 yes
N1 H1 N5 0.88(2) 2.02(2) 2.8444(15) 155.3(17) 3_666 yes
N6 H6B N4 0.91(2) 2.04(2) 2.9177(15) 160.1(17) 3_576 yes

loop_
_geom_torsion_atom_site_label_1
_geom_torsion_atom_site_label_2
_geom_torsion_atom_site_label_3
_geom_torsion_atom_site_label_4
_geom_torsion
_geom_torsion_site_symmetry_1
_geom_torsion_site_symmetry_2
_geom_torsion_site_symmetry_3
_geom_torsion_site_symmetry_4
_geom_torsion_publ_flag
N1 N2 C2 N3 -0.08(13) . . . . ?
N1 N2 C2 N6 176.55(12) . . . . ?
N2 N1 C1 N3 1.46(14) . . . . ?
N2 N1 C1 N5 -178.44(16) . . . . ?
N3 N4 C3 N5 0.45(14) . . . . ?
N3 N4 C3 N7 -174.85(11) . . . . ?
N4 N3 C1 N1 -179.62(10) . . . . ?
N4 N3 C1 N5 0.32(15) . . . . ?
N4 N3 C2 N2 178.21(14) . . . . ?
N4 N3 C2 N6 1.4(2) . . . . ?
C1 N1 N2 C2 -0.86(14) . . . . ?
C1 N3 N4 C3 -0.44(13) . . . . ?
C1 N3 C2 N2 0.99(14) . . . . ?
C1 N3 C2 N6 -175.82(12) . . . . ?
C1 N5 C3 N4 -0.28(14) . . . . ?
C1 N5 C3 N7 175.07(12) . . . . ?
C2 N3 N4 C3 -177.63(15) . . . . ?
C2 N3 C1 N1 -1.50(14) . . . . ?
C2 N3 C1 N5 178.44(10) . . . . ?
C3 N5 C1 N1 179.87(17) . . . . ?
C3 N5 C1 N3 -0.04(13) . . . . ?

loop_
_exptl_oxdiff_crystal_face_indexfrac_h
_exptl_oxdiff_crystal_face_indexfrac_k
_exptl_oxdiff_crystal_face_indexfrac_l
_exptl_oxdiff_crystal_face_x
_exptl_oxdiff_crystal_face_y
_exptl_oxdiff_crystal_face_z
-0.0000 -1.0000 0.0000 -0.2244 0.3482 0.1237
0.0000 1.0000 -0.0000 0.2244 -0.3482 -0.1237
-0.0000 0.0000 1.0000 -0.0266 -0.0508 0.0947
0.0000 -0.0000 -1.0000 0.0266 0.0508 -0.0947
1.0000 0.0000 1.0000 -0.1548 -0.1216 0.0615
-1.0000 -0.0000 -1.0000 0.1548 0.1216 -0.0615
-6.5637 0.0429 4.6434 0.7275 0.2144 0.6517
6.5637 -0.0429 -4.6434 -0.7275 -0.2144 -0.6517
-2.0000 0.0000 5.0000 0.1233 -0.1121 0.5396
